data_1537119
loop_
_publ_author_name
'Rosov, N.'
'Radousky, H.B.'
'Lynn, J.W.'
'Klavins, P.'
'Bennahmias, M.'
'Goodwin, T.J.'
'Shelton, R.N.'

_publ_section_title
;
 Crstal structure and magnetic ordering of rare-earth and Cu moments in R
 Ba2 Cu2 Nb O8 (R= Nd, Pr)
;
_journal_name_full 'Physical Review, Serie 3. B - Condensed Matter (18,1978-)'
_journal_page_first 15256
_journal_page_last 15264
_journal_volume 47
_journal_year 1993
_chemical_formula_sum 'Ba2 Cu2 Nb Nd O7.86'
_chemical_name_systematic 'Nd Ba2 Cu2 Nb O7.86'
_space_group_IT_number 140
_symmetry_space_group_name_Hall '-I 4 2c'
_symmetry_space_group_name_H-M 'I 4/m c m'
_cell_angle_alpha 90
_cell_angle_beta 90
_cell_angle_gamma 90
_cell_formula_units_Z 4
_cell_length_a 5.5689
_cell_length_b 5.5689
_cell_length_c 23.88199
_cell_volume 740.644
_citation_journal_id_ASTM PRBMDO
_cod_data_source_file Rosov_PRBMDO_1993_1323.cif
_cod_data_source_block Ba2Cu2Nb1Nd1O7.86
_cod_original_cell_volume 740.6438
_cod_original_formula_sum 'Ba2 Cu2 Nb1 Nd1 O7.86'
_cod_database_code 1537119

loop_
_symmetry_equiv_pos_as_xyz
x,y,z
-y,x,z
-x,-y,z
y,-x,z
x,-y,-z+1/2
y,x,-z+1/2
-x,y,-z+1/2
-y,-x,-z+1/2
-x,-y,-z
y,-x,-z
x,y,-z
-y,x,-z
-x,y,z-1/2
-y,-x,z-1/2
x,-y,z-1/2
y,x,z-1/2
x+1/2,y+1/2,z+1/2
-y+1/2,x+1/2,z+1/2
-x+1/2,-y+1/2,z+1/2
y+1/2,-x+1/2,z+1/2
x+1/2,-y+1/2,-z+1
y+1/2,x+1/2,-z+1
-x+1/2,y+1/2,-z+1
-y+1/2,-x+1/2,-z+1
-x+1/2,-y+1/2,-z+1/2
y+1/2,-x+1/2,-z+1/2
x+1/2,y+1/2,-z+1/2
-y+1/2,x+1/2,-z+1/2
-x+1/2,y+1/2,z
-y+1/2,-x+1/2,z
x+1/2,-y+1/2,z
y+1/2,x+1/2,z

loop_
_atom_site_label
_atom_site_type_symbol
_atom_site_fract_x
_atom_site_fract_y
_atom_site_fract_z
_atom_site_occupancy
_atom_site_U_iso_or_equiv
Nd1 Nd+3 0.5 0 0.25 1 0.0
O1 O-2 0 0 0.08204 0.98 0.0
Nb1 Nb+5 0 0 0 1 0.0
O2 O-2 -0.25153 0.24847 0.18687 0.978 0.0
O3 O-2 -0.2093 0.2907 0 0.995 0.0
Ba1 Ba+2 0.5 0 0.09778 1 0.0
Cu1 Cu+1 0 0 0.17894 1 0.0
